data_2220587
loop_
_publ_author_name
'Maiyalagan, T.'
'Hathwar, Venkatesha R.'
'Manivel, P.'
'Arslan, N. Burcu'
'Khan, F. Nawaz'

_publ_section_title
;
 3-(4-Methoxyphenyl)-1<i>H</i>-isochromen-1-one
;
_journal_coeditor_code NC2128
_journal_issue 1
_journal_name_full 'Acta Crystallographica Section E'
_journal_page_first o128
_journal_paper_doi 10.1107/S1600536808042074
_journal_volume 65
_journal_year 2009
_chemical_formula_iupac 'C16 H12 O3'
_chemical_formula_moiety 'C16 H12 O3'
_chemical_formula_sum 'C16 H12 O3'
_chemical_formula_weight 252.26
_chemical_name_systematic
;
3-(4-Methoxyphenyl)-1<i>H</i>-isochromen-1-one
;
_space_group_IT_number 14
_symmetry_cell_setting monoclinic
_symmetry_space_group_name_Hall '-P 2ybc'
_symmetry_space_group_name_H-M 'P 1 21/c 1'
_atom_sites_solution_hydrogens geom
_atom_sites_solution_primary direct
_atom_sites_solution_secondary difmap
_cell_angle_alpha 90.00
_cell_angle_beta 117.838(2)
_cell_angle_gamma 90.00
_cell_formula_units_Z 8
_cell_length_a 15.5949(15)
_cell_length_b 11.8464(11)
_cell_length_c 15.1824(14)
_cell_measurement_reflns_used 8668
_cell_measurement_temperature 290(2)
_cell_measurement_theta_max 25.5
_cell_measurement_theta_min 1.5
_cell_volume 2480.2(4)
_computing_cell_refinement 'SAINT (Bruker, 2004)'
_computing_data_collection 'SMART (Bruker, 2004)'
_computing_data_reduction 'SAINT (Bruker, 2004)'
_computing_molecular_graphics 'ORTEP-3 (Farrugia, 1997) and CAMERON (Watkin <i>et al.</i>,  1993)'
_computing_publication_material 'PLATON (Spek, 2003)'
_computing_structure_refinement 'SHELXL97 (Sheldrick, 2008)'
_computing_structure_solution 'SHELXS97 (Sheldrick, 2008)'
_diffrn_ambient_temperature 290(2)
_diffrn_measured_fraction_theta_full 0.998
_diffrn_measured_fraction_theta_max 0.998
_diffrn_measurement_device_type 'Bruker SMART CCD area-detector'
_diffrn_measurement_method '\f and \w'
_diffrn_radiation_monochromator graphite
_diffrn_radiation_source 'fine-focus sealed tube'
_diffrn_radiation_type MoK\a
_diffrn_radiation_wavelength 0.71073
_diffrn_reflns_av_R_equivalents 0.0384
_diffrn_reflns_av_sigmaI/netI 0.0363
_diffrn_reflns_limit_h_max 18
_diffrn_reflns_limit_h_min -18
_diffrn_reflns_limit_k_max 14
_diffrn_reflns_limit_k_min -13
_diffrn_reflns_limit_l_max 18
_diffrn_reflns_limit_l_min -18
_diffrn_reflns_number 18262
_diffrn_reflns_reduction_process
;
;
_diffrn_reflns_theta_full 25.50
_diffrn_reflns_theta_max 25.50
_diffrn_reflns_theta_min 1.48
_diffrn_standards_number 0
_exptl_absorpt_coefficient_mu 0.093
_exptl_absorpt_correction_T_max 0.984
_exptl_absorpt_correction_T_min 0.9744
_exptl_absorpt_correction_type multi-scan
_exptl_absorpt_process_details '(SADABS; Sheldrick, 1996)'
_exptl_crystal_colour colourless
_exptl_crystal_density_diffrn 1.351
_exptl_crystal_density_method 'Not measured'
_exptl_crystal_description block
_exptl_crystal_F_000 1056
_exptl_crystal_size_max 0.28
_exptl_crystal_size_mid 0.14
_exptl_crystal_size_min 0.08
_refine_diff_density_max 0.145
_refine_diff_density_min -0.151
_refine_ls_extinction_method none
_refine_ls_goodness_of_fit_ref 1.002
_refine_ls_hydrogen_treatment refall
_refine_ls_matrix_type full
_refine_ls_number_parameters 345
_refine_ls_number_reflns 4616
_refine_ls_number_restraints 0
_refine_ls_restrained_S_all 1.002
_refine_ls_R_factor_all 0.0891
_refine_ls_R_factor_gt 0.0450
_refine_ls_shift/su_max 0.001
_refine_ls_shift/su_mean 0.000
_refine_ls_structure_factor_coef Fsqd
_refine_ls_weighting_details 'calc w=1/[\s^2^(Fo^2^)+(0.0567P)^2^] where P=(Fo^2^+2Fc^2^)/3'
_refine_ls_weighting_scheme calc
_refine_ls_wR_factor_gt 0.0970
_refine_ls_wR_factor_ref 0.1086
_reflns_number_gt 2795
_reflns_number_total 4616
_reflns_threshold_expression I>2\s(I)
_cod_data_source_file nc2128.cif
_cod_data_source_block I
_cod_original_sg_symbol_H-M 'P 21/c'
_cod_database_code 2220587
_cod_database_fobs_code 2220587

loop_
_symmetry_equiv_pos_as_xyz
'x, y, z'
'-x, y+1/2, -z+1/2'
'-x, -y, -z'
'x, -y-1/2, z-1/2'

loop_
_atom_site_type_symbol
_atom_site_label
_atom_site_fract_x
_atom_site_fract_y
_atom_site_fract_z
_atom_site_U_iso_or_equiv
_atom_site_adp_type
_atom_site_calc_flag
_atom_site_refinement_flags
_atom_site_occupancy
_atom_site_disorder_assembly
_atom_site_disorder_group
O O1 0.46573(12) 0.71997(11) 1.12417(10) 0.0894(5) Uani d . 1 . .
O O2 0.41915(8) 0.88630(10) 1.05390(8) 0.0602(3) Uani d . 1 . .
O O3 0.35416(9) 1.40912(10) 1.06979(10) 0.0762(4) Uani d . 1 . .
O O4 0.03964(12) 0.71696(11) 0.15948(11) 0.0912(5) Uani d . 1 . .
O O5 0.08196(8) 0.88474(10) 0.13156(8) 0.0595(3) Uani d . 1 . .
O O6 0.13583(9) 1.40934(10) 0.20493(9) 0.0667(4) Uani d . 1 . .
C C1 0.43111(14) 0.77173(16) 1.04693(14) 0.0606(5) Uani d . 1 . .
C C2 0.38013(11) 0.95680(14) 0.97170(12) 0.0470(4) Uani d . 1 . .
C C3 0.35328(11) 0.91498(14) 0.88124(12) 0.0496(4) Uani d . 1 . .
H H3 0.3276 0.9634 0.8267 0.060 Uiso calc R 1 . .
C C4 0.33679(13) 0.75059(16) 0.77199(13) 0.0600(5) Uani d . 1 . .
H H4 0.3121 0.7967 0.7159 0.072 Uiso calc R 1 . .
C C5 0.34738(13) 0.63695(17) 0.76232(14) 0.0667(5) Uani d . 1 . .
H H5 0.3305 0.6069 0.6998 0.080 Uiso calc R 1 . .
C C6 0.38271(13) 0.56691(17) 0.84417(15) 0.0690(5) Uani d . 1 . .
H H6 0.3885 0.4899 0.8364 0.083 Uiso calc R 1 . .
C C7 0.40934(13) 0.61035(16) 0.93675(14) 0.0646(5) Uani d . 1 . .
H H7 0.4332 0.5630 0.9920 0.077 Uiso calc R 1 . .
C C8 0.40056(12) 0.72591(15) 0.94798(12) 0.0503(4) Uani d . 1 . .
C C9 0.36294(11) 0.79755(14) 0.86563(12) 0.0475(4) Uani d . 1 . .
C C10 0.37489(11) 1.07382(14) 1.00008(12) 0.0467(4) Uani d . 1 . .
C C11 0.40524(12) 1.10565(15) 1.09812(12) 0.0551(5) Uani d . 1 . .
H H11 0.4297 1.0508 1.1476 0.066 Uiso calc R 1 . .
C C12 0.40041(13) 1.21545(16) 1.12477(13) 0.0581(5) Uani d . 1 . .
H H12 0.4221 1.2340 1.1913 0.070 Uiso calc R 1 . .
C C13 0.36364(13) 1.29749(15) 1.05313(14) 0.0552(5) Uani d . 1 . .
C C14 0.33210(13) 1.26874(16) 0.95395(14) 0.0629(5) Uani d . 1 . .
H H14 0.3067 1.3238 0.9047 0.076 Uiso calc R 1 . .
C C15 0.33854(13) 1.15925(15) 0.92883(13) 0.0593(5) Uani d . 1 . .
H H15 0.3181 1.1414 0.8623 0.071 Uiso calc R 1 . .
C C16 0.38761(16) 1.44487(18) 1.16989(16) 0.0882(7) Uani d . 1 . .
H H16A 0.3474 1.4126 1.1956 0.132 Uiso calc R 1 . .
H H16B 0.3846 1.5257 1.1720 0.132 Uiso calc R 1 . .
H H16C 0.4534 1.4205 1.2096 0.132 Uiso calc R 1 . .
C C17 0.07336(13) 0.77001(16) 0.11542(13) 0.0607(5) Uani d . 1 . .
C C18 0.11848(11) 0.95659(14) 0.08575(11) 0.0473(4) Uani d . 1 . .
C C19 0.14586(11) 0.91583(14) 0.02099(12) 0.0507(4) Uani d . 1 . .
H H19 0.1691 0.9653 -0.0105 0.061 Uiso calc R 1 . .
C C20 0.16909(13) 0.75191(15) -0.06827(14) 0.0608(5) Uani d . 1 . .
H H20 0.1914 0.7993 -0.1020 0.073 Uiso calc R 1 . .
C C21 0.16469(14) 0.63793(17) -0.08482(14) 0.0690(5) Uani d . 1 . .
H H21 0.1846 0.6087 -0.1292 0.083 Uiso calc R 1 . .
C C22 0.13085(14) 0.56579(17) -0.03610(14) 0.0713(6) Uani d . 1 . .
H H22 0.1281 0.4884 -0.0476 0.086 Uiso calc R 1 . .
C C23 0.10135(13) 0.60905(16) 0.02928(14) 0.0664(5) Uani d . 1 . .
H H23 0.0785 0.5609 0.0620 0.080 Uiso calc R 1 . .
C C24 0.10552(12) 0.72472(15) 0.04675(12) 0.0510(4) Uani d . 1 . .
C C25 0.14046(11) 0.79797(14) -0.00148(12) 0.0477(4) Uani d . 1 . .
C C26 0.12307(11) 1.07354(14) 0.11878(11) 0.0471(4) Uani d . 1 . .
C C27 0.09425(12) 1.10360(15) 0.18924(12) 0.0575(5) Uani d . 1 . .
H H27 0.0723 1.0476 0.2167 0.069 Uiso calc R 1 . .
C C28 0.09700(13) 1.21374(15) 0.22010(13) 0.0584(5) Uani d . 1 . .
H H28 0.0772 1.2312 0.2675 0.070 Uiso calc R 1 . .
C C29 0.12929(12) 1.29732(15) 0.18019(13) 0.0517(5) Uani d . 1 . .
C C30 0.15888(13) 1.26986(15) 0.10993(14) 0.0621(5) Uani d . 1 . .
H H30 0.1811 1.3261 0.0829 0.074 Uiso calc R 1 . .
C C31 0.15544(13) 1.16016(15) 0.08009(13) 0.0595(5) Uani d . 1 . .
H H31 0.1753 1.1432 0.0326 0.071 Uiso calc R 1 . .
C C32 0.09712(14) 1.44297(16) 0.26951(14) 0.0770(6) Uani d . 1 . .
H H32A 0.0317 1.4163 0.2434 0.115 Uiso calc R 1 . .
H H32B 0.0979 1.5238 0.2741 0.115 Uiso calc R 1 . .
H H32C 0.1358 1.4114 0.3345 0.115 Uiso calc R 1 . .

loop_
_atom_site_aniso_label
_atom_site_aniso_U_11
_atom_site_aniso_U_22
_atom_site_aniso_U_33
_atom_site_aniso_U_12
_atom_site_aniso_U_13
_atom_site_aniso_U_23
O1 0.1390(14) 0.0681(9) 0.0507(8) 0.0230(9) 0.0355(9) 0.0148(7)
O2 0.0798(9) 0.0542(8) 0.0436(7) 0.0102(6) 0.0262(6) 0.0041(6)
O3 0.0977(11) 0.0546(9) 0.0764(10) 0.0029(7) 0.0407(8) -0.0108(7)
O4 0.1466(14) 0.0660(9) 0.1082(11) -0.0176(9) 0.0991(11) -0.0002(8)
O5 0.0785(9) 0.0537(8) 0.0633(8) -0.0091(6) 0.0473(7) -0.0027(6)
O6 0.0808(9) 0.0559(9) 0.0723(9) -0.0028(7) 0.0431(7) -0.0091(7)
C1 0.0737(14) 0.0577(13) 0.0510(12) 0.0102(10) 0.0295(11) 0.0063(10)
C2 0.0468(10) 0.0532(12) 0.0422(10) 0.0010(8) 0.0216(8) 0.0069(9)
C3 0.0550(11) 0.0513(12) 0.0421(10) 0.0013(8) 0.0222(9) 0.0070(8)
C4 0.0612(13) 0.0649(14) 0.0481(11) -0.0035(10) 0.0207(10) -0.0031(9)
C5 0.0642(13) 0.0718(15) 0.0568(13) -0.0066(11) 0.0220(11) -0.0176(11)
C6 0.0734(14) 0.0573(13) 0.0729(14) 0.0018(10) 0.0313(12) -0.0088(11)
C7 0.0747(14) 0.0571(14) 0.0642(13) 0.0108(10) 0.0343(11) 0.0048(10)
C8 0.0505(11) 0.0533(12) 0.0491(11) 0.0024(9) 0.0249(9) 0.0002(9)
C9 0.0424(10) 0.0560(12) 0.0446(11) -0.0041(8) 0.0208(9) -0.0018(9)
C10 0.0425(10) 0.0514(11) 0.0458(10) -0.0009(8) 0.0203(8) 0.0010(9)
C11 0.0613(12) 0.0582(13) 0.0469(11) 0.0034(9) 0.0261(9) 0.0023(9)
C12 0.0663(13) 0.0611(13) 0.0477(11) 0.0006(10) 0.0271(10) -0.0052(10)
C13 0.0554(12) 0.0506(13) 0.0622(13) -0.0029(9) 0.0296(10) -0.0074(10)
C14 0.0723(14) 0.0546(13) 0.0527(12) 0.0058(10) 0.0215(10) 0.0072(10)
C15 0.0704(13) 0.0562(13) 0.0458(11) 0.0014(10) 0.0226(10) -0.0015(9)
C16 0.1071(18) 0.0744(16) 0.0891(16) -0.0108(13) 0.0508(14) -0.0317(13)
C17 0.0746(14) 0.0555(13) 0.0621(12) -0.0061(10) 0.0404(11) 0.0017(10)
C18 0.0462(10) 0.0534(12) 0.0451(10) -0.0041(8) 0.0236(9) 0.0041(8)
C19 0.0535(11) 0.0532(12) 0.0514(10) -0.0030(8) 0.0296(9) 0.0036(9)
C20 0.0659(13) 0.0609(14) 0.0676(12) -0.0032(10) 0.0413(11) -0.0041(10)
C21 0.0744(14) 0.0692(14) 0.0755(14) 0.0024(11) 0.0451(12) -0.0095(11)
C22 0.0824(15) 0.0551(13) 0.0783(14) 0.0029(10) 0.0391(12) -0.0053(11)
C23 0.0775(14) 0.0581(14) 0.0695(13) -0.0065(10) 0.0393(11) -0.0005(10)
C24 0.0512(11) 0.0520(12) 0.0501(10) -0.0006(9) 0.0237(9) -0.0003(9)
C25 0.0428(10) 0.0552(12) 0.0444(10) 0.0001(8) 0.0198(9) 0.0005(9)
C26 0.0442(10) 0.0524(11) 0.0453(10) -0.0005(8) 0.0213(8) 0.0017(8)
C27 0.0646(12) 0.0618(13) 0.0562(11) -0.0057(9) 0.0365(10) 0.0009(9)
C28 0.0684(13) 0.0622(13) 0.0551(11) -0.0019(10) 0.0377(10) -0.0064(10)
C29 0.0519(11) 0.0509(12) 0.0523(11) 0.0009(9) 0.0243(9) -0.0022(9)
C30 0.0728(14) 0.0543(12) 0.0749(13) -0.0098(10) 0.0478(12) -0.0024(10)
C31 0.0731(13) 0.0595(13) 0.0634(12) -0.0060(10) 0.0465(11) -0.0055(10)
C32 0.0862(15) 0.0708(15) 0.0819(14) 0.0036(11) 0.0459(13) -0.0175(11)

loop_
_atom_type_symbol
_atom_type_description
_atom_type_scat_dispersion_real
_atom_type_scat_dispersion_imag
_atom_type_scat_source
C C 0.0033 0.0016 'International Tables Vol C Tables 4.2.6.8 and 6.1.1.4'
H H 0.0000 0.0000 'International Tables Vol C Tables 4.2.6.8 and 6.1.1.4'
O O 0.0106 0.0060 'International Tables Vol C Tables 4.2.6.8 and 6.1.1.4'

loop_
_geom_angle_atom_site_label_1
_geom_angle_atom_site_label_2
_geom_angle_atom_site_label_3
_geom_angle_site_symmetry_1
_geom_angle_site_symmetry_3
_geom_angle
_geom_angle_publ_flag
C1 O2 C2 . . 122.83(14) ?
C13 O3 C16 . . 117.94(15) ?
C17 O5 C18 . . 123.25(13) ?
C29 O6 C32 . . 117.23(14) ?
O1 C1 O2 . . 116.16(16) ?
O1 C1 C8 . . 126.72(19) ?
O2 C1 C8 . . 117.12(16) ?
C3 C2 O2 . . 120.00(16) ?
C3 C2 C10 . . 128.46(16) ?
O2 C2 C10 . . 111.54(14) ?
C2 C3 C9 . . 121.76(16) ?
C2 C3 H3 . . 119.1 ?
C9 C3 H3 . . 119.1 ?
C5 C4 C9 . . 120.42(17) ?
C5 C4 H4 . . 119.8 ?
C9 C4 H4 . . 119.8 ?
C4 C5 C6 . . 120.79(18) ?
C4 C5 H5 . . 119.6 ?
C6 C5 H5 . . 119.6 ?
C7 C6 C5 . . 120.17(19) ?
C7 C6 H6 . . 119.9 ?
C5 C6 H6 . . 119.9 ?
C6 C7 C8 . . 119.70(18) ?
C6 C7 H7 . . 120.2 ?
C8 C7 H7 . . 120.2 ?
C9 C8 C7 . . 120.83(16) ?
C9 C8 C1 . . 119.83(17) ?
C7 C8 C1 . . 119.34(17) ?
C8 C9 C4 . . 118.06(16) ?
C8 C9 C3 . . 118.44(15) ?
C4 C9 C3 . . 123.50(16) ?
C11 C10 C15 . . 116.53(16) ?
C11 C10 C2 . . 122.33(16) ?
C15 C10 C2 . . 121.13(15) ?
C12 C11 C10 . . 122.34(17) ?
C12 C11 H11 . . 118.8 ?
C10 C11 H11 . . 118.8 ?
C13 C12 C11 . . 119.88(17) ?
C13 C12 H12 . . 120.1 ?
C11 C12 H12 . . 120.1 ?
O3 C13 C12 . . 125.53(17) ?
O3 C13 C14 . . 115.03(17) ?
C12 C13 C14 . . 119.44(17) ?
C15 C14 C13 . . 119.93(17) ?
C15 C14 H14 . . 120.0 ?
C13 C14 H14 . . 120.0 ?
C14 C15 C10 . . 121.87(16) ?
C14 C15 H15 . . 119.1 ?
C10 C15 H15 . . 119.1 ?
O3 C16 H16A . . 109.5 ?
O3 C16 H16B . . 109.5 ?
H16A C16 H16B . . 109.5 ?
O3 C16 H16C . . 109.5 ?
H16A C16 H16C . . 109.5 ?
H16B C16 H16C . . 109.5 ?
O4 C17 O5 . . 116.63(16) ?
O4 C17 C24 . . 126.34(18) ?
O5 C17 C24 . . 117.03(15) ?
C19 C18 O5 . . 119.92(15) ?
C19 C18 C26 . . 127.93(15) ?
O5 C18 C26 . . 112.14(13) ?
C18 C19 C25 . . 121.77(15) ?
C18 C19 H19 . . 119.1 ?
C25 C19 H19 . . 119.1 ?
C21 C20 C25 . . 120.88(17) ?
C21 C20 H20 . . 119.6 ?
C25 C20 H20 . . 119.6 ?
C20 C21 C22 . . 120.60(18) ?
C20 C21 H21 . . 119.7 ?
C22 C21 H21 . . 119.7 ?
C23 C22 C21 . . 119.68(19) ?
C23 C22 H22 . . 120.2 ?
C21 C22 H22 . . 120.2 ?
C22 C23 C24 . . 120.24(18) ?
C22 C23 H23 . . 119.9 ?
C24 C23 H23 . . 119.9 ?
C23 C24 C25 . . 120.39(16) ?
C23 C24 C17 . . 119.93(16) ?
C25 C24 C17 . . 119.69(17) ?
C20 C25 C24 . . 118.20(16) ?
C20 C25 C19 . . 123.49(15) ?
C24 C25 C19 . . 118.31(15) ?
C27 C26 C31 . . 116.70(16) ?
C27 C26 C18 . . 121.72(15) ?
C31 C26 C18 . . 121.58(14) ?
C28 C27 C26 . . 122.33(16) ?
C28 C27 H27 . . 118.8 ?
C26 C27 H27 . . 118.8 ?
C29 C28 C27 . . 119.43(16) ?
C29 C28 H28 . . 120.3 ?
C27 C28 H28 . . 120.3 ?
O6 C29 C28 . . 124.97(16) ?
O6 C29 C30 . . 115.46(16) ?
C28 C29 C30 . . 119.57(17) ?
C31 C30 C29 . . 120.16(17) ?
C31 C30 H30 . . 119.9 ?
C29 C30 H30 . . 119.9 ?
C30 C31 C26 . . 121.81(16) ?
C30 C31 H31 . . 119.1 ?
C26 C31 H31 . . 119.1 ?
O6 C32 H32A . . 109.5 ?
O6 C32 H32B . . 109.5 ?
H32A C32 H32B . . 109.5 ?
O6 C32 H32C . . 109.5 ?
H32A C32 H32C . . 109.5 ?
H32B C32 H32C . . 109.5 ?

loop_
_geom_bond_atom_site_label_1
_geom_bond_atom_site_label_2
_geom_bond_site_symmetry_2
_geom_bond_distance
_geom_bond_publ_flag
O1 C1 . 1.2048(19) ?
O2 C1 . 1.381(2) ?
O2 C2 . 1.3842(18) ?
O3 C13 . 1.3672(19) ?
O3 C16 . 1.422(2) ?
O4 C17 . 1.2032(19) ?
O5 C17 . 1.3765(19) ?
O5 C18 . 1.3794(17) ?
O6 C29 . 1.3700(18) ?
O6 C32 . 1.4272(19) ?
C1 C8 . 1.453(2) ?
C2 C3 . 1.330(2) ?
C2 C10 . 1.465(2) ?
C3 C9 . 1.431(2) ?
C3 H3 . 0.9300 ?
C4 C5 . 1.373(2) ?
C4 C9 . 1.398(2) ?
C4 H4 . 0.9300 ?
C5 C6 . 1.377(2) ?
C5 H5 . 0.9300 ?
C6 C7 . 1.367(2) ?
C6 H6 . 0.9300 ?
C7 C8 . 1.394(2) ?
C7 H7 . 0.9300 ?
C8 C9 . 1.394(2) ?
C10 C11 . 1.387(2) ?
C10 C15 . 1.394(2) ?
C11 C12 . 1.375(2) ?
C11 H11 . 0.9300 ?
C12 C13 . 1.369(2) ?
C12 H12 . 0.9300 ?
C13 C14 . 1.391(2) ?
C14 C15 . 1.369(2) ?
C14 H14 . 0.9300 ?
C15 H15 . 0.9300 ?
C16 H16A . 0.9600 ?
C16 H16B . 0.9600 ?
C16 H16C . 0.9600 ?
C17 C24 . 1.454(2) ?
C18 C19 . 1.332(2) ?
C18 C26 . 1.464(2) ?
C19 C25 . 1.431(2) ?
C19 H19 . 0.9300 ?
C20 C21 . 1.369(2) ?
C20 C25 . 1.396(2) ?
C20 H20 . 0.9300 ?
C21 C22 . 1.386(3) ?
C21 H21 . 0.9300 ?
C22 C23 . 1.373(2) ?
C22 H22 . 0.9300 ?
C23 C24 . 1.391(2) ?
C23 H23 . 0.9300 ?
C24 C25 . 1.400(2) ?
C26 C27 . 1.387(2) ?
C26 C31 . 1.389(2) ?
C27 C28 . 1.380(2) ?
C27 H27 . 0.9300 ?
C28 C29 . 1.373(2) ?
C28 H28 . 0.9300 ?
C29 C30 . 1.384(2) ?
C30 C31 . 1.369(2) ?
C30 H30 . 0.9300 ?
C31 H31 . 0.9300 ?
C32 H32A . 0.9600 ?
C32 H32B . 0.9600 ?
C32 H32C . 0.9600 ?

loop_
_geom_torsion_atom_site_label_1
_geom_torsion_atom_site_label_2
_geom_torsion_atom_site_label_3
_geom_torsion_atom_site_label_4
_geom_torsion_site_symmetry_1
_geom_torsion_site_symmetry_2
_geom_torsion_site_symmetry_3
_geom_torsion_site_symmetry_4
_geom_torsion
_geom_torsion_publ_flag
C2 O2 C1 O1 . . . . -179.82(16) ?
C2 O2 C1 C8 . . . . -0.1(2) ?
C1 O2 C2 C3 . . . . -0.7(2) ?
C1 O2 C2 C10 . . . . 179.49(14) ?
O2 C2 C3 C9 . . . . 0.4(2) ?
C10 C2 C3 C9 . . . . -179.86(14) ?
C9 C4 C5 C6 . . . . 0.8(3) ?
C4 C5 C6 C7 . . . . -1.1(3) ?
C5 C6 C7 C8 . . . . 0.0(3) ?
C6 C7 C8 C9 . . . . 1.4(3) ?
C6 C7 C8 C1 . . . . -178.60(17) ?
O1 C1 C8 C9 . . . . -179.05(18) ?
O2 C1 C8 C9 . . . . 1.3(2) ?
O1 C1 C8 C7 . . . . 1.0(3) ?
O2 C1 C8 C7 . . . . -178.74(15) ?
C7 C8 C9 C4 . . . . -1.7(2) ?
C1 C8 C9 C4 . . . . 178.31(15) ?
C7 C8 C9 C3 . . . . 178.43(14) ?
C1 C8 C9 C3 . . . . -1.6(2) ?
C5 C4 C9 C8 . . . . 0.6(2) ?
C5 C4 C9 C3 . . . . -179.54(16) ?
C2 C3 C9 C8 . . . . 0.7(2) ?
C2 C3 C9 C4 . . . . -179.12(16) ?
C3 C2 C10 C11 . . . . 179.61(16) ?
O2 C2 C10 C11 . . . . -0.6(2) ?
C3 C2 C10 C15 . . . . -0.3(3) ?
O2 C2 C10 C15 . . . . 179.50(14) ?
C15 C10 C11 C12 . . . . -0.2(2) ?
C2 C10 C11 C12 . . . . 179.95(15) ?
C10 C11 C12 C13 . . . . 0.7(3) ?
C16 O3 C13 C12 . . . . 2.0(3) ?
C16 O3 C13 C14 . . . . -178.23(17) ?
C11 C12 C13 O3 . . . . 179.38(15) ?
C11 C12 C13 C14 . . . . -0.4(3) ?
O3 C13 C14 C15 . . . . 179.79(16) ?
C12 C13 C14 C15 . . . . -0.4(3) ?
C13 C14 C15 C10 . . . . 0.9(3) ?
C11 C10 C15 C14 . . . . -0.7(3) ?
C2 C10 C15 C14 . . . . 179.22(15) ?
C18 O5 C17 O4 . . . . -179.43(17) ?
C18 O5 C17 C24 . . . . 0.4(2) ?
C17 O5 C18 C19 . . . . 1.2(2) ?
C17 O5 C18 C26 . . . . -177.86(14) ?
O5 C18 C19 C25 . . . . -1.3(2) ?
C26 C18 C19 C25 . . . . 177.58(15) ?
C25 C20 C21 C22 . . . . 0.6(3) ?
C20 C21 C22 C23 . . . . 0.1(3) ?
C21 C22 C23 C24 . . . . -0.1(3) ?
C22 C23 C24 C25 . . . . -0.5(3) ?
C22 C23 C24 C17 . . . . 179.46(17) ?
O4 C17 C24 C23 . . . . -2.0(3) ?
O5 C17 C24 C23 . . . . 178.20(15) ?
O4 C17 C24 C25 . . . . 177.94(19) ?
O5 C17 C24 C25 . . . . -1.9(2) ?
C21 C20 C25 C24 . . . . -1.1(3) ?
C21 C20 C25 C19 . . . . 178.23(16) ?
C23 C24 C25 C20 . . . . 1.1(2) ?
C17 C24 C25 C20 . . . . -178.86(15) ?
C23 C24 C25 C19 . . . . -178.30(15) ?
C17 C24 C25 C19 . . . . 1.8(2) ?
C18 C19 C25 C20 . . . . -179.51(16) ?
C18 C19 C25 C24 . . . . -0.2(2) ?
C19 C18 C26 C27 . . . . -178.18(17) ?
O5 C18 C26 C27 . . . . 0.8(2) ?
C19 C18 C26 C31 . . . . 2.6(3) ?
O5 C18 C26 C31 . . . . -178.40(15) ?
C31 C26 C27 C28 . . . . 0.1(3) ?
C18 C26 C27 C28 . . . . -179.13(15) ?
C26 C27 C28 C29 . . . . 0.0(3) ?
C32 O6 C29 C28 . . . . -6.6(2) ?
C32 O6 C29 C30 . . . . 173.92(16) ?
C27 C28 C29 O6 . . . . -179.69(15) ?
C27 C28 C29 C30 . . . . -0.2(3) ?
O6 C29 C30 C31 . . . . 179.88(15) ?
C28 C29 C30 C31 . . . . 0.4(3) ?
C29 C30 C31 C26 . . . . -0.3(3) ?
C27 C26 C31 C30 . . . . 0.0(3) ?
C18 C26 C31 C30 . . . . 179.28(16) ?
